data_7022815
loop_
_publ_author_name
'Liu, Shenggui'
'Cao, Wenqiang'
'Yu, Lianling'
'Zheng, Wenjie'
'Li, Linlin'
'Fan, Cundong'
'Chen, Tianfeng'

_publ_section_title
;
 Zinc(II) complexes containing bis-benzimidazole derivatives as a new
 class of apoptosis inducers that trigger DNA damage-mediated p53
 phosphorylation in cancer cells.
;
_journal_issue 16
_journal_name_full 'Dalton transactions (Cambridge, England : 2003)'
_journal_page_first 5932
_journal_page_last 5940
_journal_paper_doi 10.1039/c3dt33077j
_journal_volume 42
_journal_year 2013
_chemical_formula_moiety 'C31 H21 N5'
_chemical_formula_sum 'C31 H21 N5'
_chemical_formula_weight 463.53
_chemical_name_common
;
2,6-bis(1-phenyl-1H-benzo[d]imidazol-2-yl)pyridine
;
_chemical_name_systematic
;
2,6-bis(1-phenyl-1H-benzo[d]imidazol-2-yl)pyridine
;
_space_group_IT_number 60
_symmetry_cell_setting orthorhombic
_symmetry_space_group_name_Hall '-P 2n 2ab'
_symmetry_space_group_name_H-M 'P b c n'
_atom_sites_solution_hydrogens geom
_atom_sites_solution_primary direct
_atom_sites_solution_secondary difmap
_audit_creation_method SHELXL-97
_cell_angle_alpha 90.00
_cell_angle_beta 90.00
_cell_angle_gamma 90.00
_cell_formula_units_Z 4
_cell_length_a 10.9303(12)
_cell_length_b 11.0153(12)
_cell_length_c 19.836(2)
_cell_measurement_reflns_used 5708
_cell_measurement_temperature 173(2)
_cell_measurement_theta_max 26.99
_cell_measurement_theta_min 2.63
_cell_volume 2388.3(4)
_computing_cell_refinement 'Bruker SMART'
_computing_data_collection 'Bruker SMART'
_computing_data_reduction 'Bruker SAINT'
_computing_molecular_graphics 'Bruker SHELXTL'
_computing_publication_material 'Bruker SHELXTL'
_computing_structure_refinement 'SHELXL-97 (Sheldrick, 1997)'
_computing_structure_solution 'SHELXS-97 (Sheldrick, 1990)'
_diffrn_ambient_temperature 173(2)
_diffrn_measured_fraction_theta_full 0.998
_diffrn_measured_fraction_theta_max 0.998
_diffrn_measurement_device_type 'CCD area detector'
_diffrn_measurement_method '\f and \w scans'
_diffrn_radiation_monochromator graphite
_diffrn_radiation_source 'fine-focus sealed tube'
_diffrn_radiation_type MoK\a
_diffrn_radiation_wavelength 0.71073
_diffrn_reflns_av_R_equivalents 0.0234
_diffrn_reflns_av_sigmaI/netI 0.0180
_diffrn_reflns_limit_h_max 13
_diffrn_reflns_limit_h_min -13
_diffrn_reflns_limit_k_max 14
_diffrn_reflns_limit_k_min -7
_diffrn_reflns_limit_l_max 23
_diffrn_reflns_limit_l_min -25
_diffrn_reflns_number 13313
_diffrn_reflns_theta_full 27.05
_diffrn_reflns_theta_max 27.05
_diffrn_reflns_theta_min 2.05
_exptl_absorpt_coefficient_mu 0.078
_exptl_absorpt_correction_T_max 0.9822
_exptl_absorpt_correction_T_min 0.9656
_exptl_absorpt_correction_type multi-scan
_exptl_absorpt_process_details 'SADABS (Bruker, 1998)'
_exptl_crystal_colour colourless
_exptl_crystal_density_diffrn 1.289
_exptl_crystal_density_method 'not measured'
_exptl_crystal_description block
_exptl_crystal_F_000 968
_exptl_crystal_size_max 0.45
_exptl_crystal_size_mid 0.41
_exptl_crystal_size_min 0.23
_refine_diff_density_max 0.215
_refine_diff_density_min -0.204
_refine_diff_density_rms 0.034
_refine_ls_extinction_method none
_refine_ls_goodness_of_fit_ref 1.032
_refine_ls_hydrogen_treatment constr
_refine_ls_matrix_type full
_refine_ls_number_parameters 164
_refine_ls_number_reflns 2618
_refine_ls_number_restraints 0
_refine_ls_restrained_S_all 1.032
_refine_ls_R_factor_all 0.0498
_refine_ls_R_factor_gt 0.0352
_refine_ls_shift/su_max 0.000
_refine_ls_shift/su_mean 0.000
_refine_ls_structure_factor_coef Fsqd
_refine_ls_weighting_details 'calc w=1/[\s^2^(Fo^2^)+(0.0387P)^2^+0.7530P] where P=(Fo^2^+2Fc^2^)/3'
_refine_ls_weighting_scheme calc
_refine_ls_wR_factor_gt 0.0830
_refine_ls_wR_factor_ref 0.0929
_reflns_number_gt 2087
_reflns_number_total 2618
_reflns_threshold_expression >2sigma(I)
_cod_data_source_file c3dt33077j.txt
_cod_data_source_block 12033
_cod_depositor_comments
;
The following automatic conversions were performed:

'_symmetry_cell_setting' value 'Orthorhombic' changed to
'orthorhombic' according to
/home/saulius/struct/CIF-dictionaries/cif_core.dic dictionary named
'cif_core.dic' version 2.4.2 from 2011-04-26.

Automatic conversion script
Id: cif_fix_values 1891 2012-01-12 08:04:46Z andrius 
;
_cod_original_sg_symbol_H-M Pbcn
_cod_database_code 7022815

loop_
_symmetry_equiv_pos_as_xyz
'x, y, z'
'-x+1/2, -y+1/2, z+1/2'
'-x, y, -z+1/2'
'x+1/2, -y+1/2, -z'
'-x, -y, -z'
'x-1/2, y-1/2, -z-1/2'
'x, -y, z-1/2'
'-x-1/2, y-1/2, z'

loop_
_atom_site_label
_atom_site_type_symbol
_atom_site_fract_x
_atom_site_fract_y
_atom_site_fract_z
_atom_site_U_iso_or_equiv
_atom_site_adp_type
_atom_site_occupancy
_atom_site_symmetry_multiplicity
_atom_site_calc_flag
_atom_site_refinement_flags
N1 N 0.5000 0.56589(13) 0.2500 0.0287(3) Uani 1 2 d S
C1 C 0.5000 0.81869(16) 0.2500 0.0370(4) Uani 1 2 d S
H1 H 0.5000 0.9049 0.2500 0.044 Uiso 1 2 calc SR
C2 C 0.41299(12) 0.75516(11) 0.28602(6) 0.0335(3) Uani 1 1 d .
H2 H 0.3503 0.7966 0.3099 0.040 Uiso 1 1 calc R
C3 C 0.41925(11) 0.62943(11) 0.28651(6) 0.0281(3) Uani 1 1 d .
C4 C 0.33562(11) 0.55869(10) 0.32969(6) 0.0283(3) Uani 1 1 d .
N3 N 0.21904(9) 0.58335(9) 0.33840(5) 0.0313(2) Uani 1 1 d .
C5 C 0.17859(11) 0.49568(11) 0.38352(6) 0.0297(3) Uani 1 1 d .
C6 C 0.06125(11) 0.47533(12) 0.40931(7) 0.0361(3) Uani 1 1 d .
H6 H -0.0051 0.5270 0.3978 0.043 Uiso 1 1 calc R
C7 C 0.04521(12) 0.37804(13) 0.45176(7) 0.0392(3) Uani 1 1 d .
H7 H -0.0339 0.3625 0.4697 0.047 Uiso 1 1 calc R
C8 C 0.14185(12) 0.30129(13) 0.46932(6) 0.0391(3) Uani 1 1 d .
H8 H 0.1268 0.2349 0.4987 0.047 Uiso 1 1 calc R
C9 C 0.25932(12) 0.31964(12) 0.44485(6) 0.0346(3) Uani 1 1 d .
H9 H 0.3254 0.2681 0.4570 0.042 Uiso 1 1 calc R
C10 C 0.27473(10) 0.41790(11) 0.40155(6) 0.0288(3) Uani 1 1 d .
N2 N 0.37568(9) 0.45996(9) 0.36634(5) 0.0290(2) Uani 1 1 d .
C11 C 0.49841(11) 0.41395(11) 0.37044(6) 0.0297(3) Uani 1 1 d .
C12 C 0.52621(11) 0.30339(12) 0.34132(7) 0.0355(3) Uani 1 1 d .
H12 H 0.4638 0.2552 0.3214 0.043 Uiso 1 1 calc R
C13 C 0.64667(12) 0.26399(14) 0.34160(7) 0.0440(3) Uani 1 1 d .
H13 H 0.6672 0.1886 0.3213 0.053 Uiso 1 1 calc R
C14 C 0.73711(12) 0.33372(15) 0.37119(8) 0.0465(4) Uani 1 1 d .
H14 H 0.8197 0.3068 0.3704 0.056 Uiso 1 1 calc R
C15 C 0.70787(12) 0.44211(14) 0.40188(8) 0.0466(4) Uani 1 1 d .
H15 H 0.7699 0.4889 0.4231 0.056 Uiso 1 1 calc R
C16 C 0.58758(12) 0.48292(13) 0.40175(7) 0.0384(3) Uani 1 1 d .
H16 H 0.5668 0.5574 0.4230 0.046 Uiso 1 1 calc R

loop_
_atom_site_aniso_label
_atom_site_aniso_U_11
_atom_site_aniso_U_22
_atom_site_aniso_U_33
_atom_site_aniso_U_23
_atom_site_aniso_U_13
_atom_site_aniso_U_12
N1 0.0285(7) 0.0266(7) 0.0309(7) 0.000 0.0038(6) 0.000
C1 0.0477(11) 0.0241(9) 0.0392(10) 0.000 0.0070(8) 0.000
C2 0.0364(7) 0.0300(6) 0.0341(6) -0.0027(5) 0.0057(5) 0.0043(5)
C3 0.0272(6) 0.0287(6) 0.0283(6) -0.0012(5) 0.0013(5) -0.0005(5)
C4 0.0294(6) 0.0259(6) 0.0298(6) -0.0034(5) 0.0031(5) 0.0004(5)
N3 0.0292(5) 0.0293(5) 0.0354(5) -0.0022(4) 0.0064(4) 0.0016(4)
C5 0.0296(6) 0.0294(6) 0.0301(6) -0.0055(5) 0.0040(5) -0.0017(5)
C6 0.0293(6) 0.0391(7) 0.0400(7) -0.0053(6) 0.0070(5) 0.0001(5)
C7 0.0326(7) 0.0481(8) 0.0370(7) -0.0038(6) 0.0110(6) -0.0084(6)
C8 0.0423(7) 0.0443(8) 0.0307(6) 0.0033(6) 0.0035(6) -0.0110(6)
C9 0.0348(7) 0.0385(7) 0.0306(6) 0.0026(5) -0.0018(5) -0.0036(6)
C10 0.0259(6) 0.0329(6) 0.0277(6) -0.0042(5) 0.0014(5) -0.0048(5)
N2 0.0247(5) 0.0309(5) 0.0315(5) 0.0012(4) 0.0022(4) -0.0013(4)
C11 0.0239(6) 0.0345(6) 0.0306(6) 0.0053(5) 0.0025(5) -0.0009(5)
C12 0.0316(6) 0.0380(7) 0.0370(7) 0.0000(6) 0.0001(5) 0.0000(6)
C13 0.0402(8) 0.0468(8) 0.0450(8) 0.0013(6) 0.0051(6) 0.0110(6)
C14 0.0263(7) 0.0636(10) 0.0496(8) 0.0117(7) 0.0050(6) 0.0049(6)
C15 0.0284(7) 0.0565(9) 0.0549(9) 0.0067(7) -0.0025(6) -0.0097(6)
C16 0.0326(7) 0.0387(7) 0.0440(8) 0.0002(6) -0.0003(6) -0.0056(6)

loop_
_atom_type_symbol
_atom_type_description
_atom_type_scat_dispersion_real
_atom_type_scat_dispersion_imag
_atom_type_scat_source
C C 0.0033 0.0016 'International Tables Vol C Tables 4.2.6.8 and 6.1.1.4'
H H 0.0000 0.0000 'International Tables Vol C Tables 4.2.6.8 and 6.1.1.4'
N N 0.0061 0.0033 'International Tables Vol C Tables 4.2.6.8 and 6.1.1.4'

loop_
_geom_angle_atom_site_label_1
_geom_angle_atom_site_label_2
_geom_angle_atom_site_label_3
_geom_angle
_geom_angle_site_symmetry_1
C3 N1 C3 116.98(14) 3_655
C2 C1 C2 119.07(16) 3_655
C2 C1 H1 120.5 3_655
C2 C1 H1 120.5 .
C1 C2 C3 118.43(12) .
C1 C2 H2 120.8 .
C3 C2 H2 120.8 .
N1 C3 C2 123.41(11) .
N1 C3 C4 116.50(11) .
C2 C3 C4 120.08(11) .
N3 C4 N2 113.67(10) .
N3 C4 C3 124.60(11) .
N2 C4 C3 121.72(10) .
C4 N3 C5 104.46(10) .
N3 C5 C6 129.71(12) .
N3 C5 C10 110.52(10) .
C6 C5 C10 119.73(12) .
C7 C6 C5 117.77(12) .
C7 C6 H6 121.1 .
C5 C6 H6 121.1 .
C6 C7 C8 121.89(12) .
C6 C7 H7 119.1 .
C8 C7 H7 119.1 .
C9 C8 C7 121.62(12) .
C9 C8 H8 119.2 .
C7 C8 H8 119.2 .
C8 C9 C10 116.17(12) .
C8 C9 H9 121.9 .
C10 C9 H9 121.9 .
N2 C10 C9 131.86(11) .
N2 C10 C5 105.30(10) .
C9 C10 C5 122.81(11) .
C4 N2 C10 106.05(9) .
C4 N2 C11 127.19(10) .
C10 N2 C11 126.67(10) .
C12 C11 C16 121.13(12) .
C12 C11 N2 119.51(11) .
C16 C11 N2 119.33(11) .
C11 C12 C13 118.88(12) .
C11 C12 H12 120.6 .
C13 C12 H12 120.6 .
C14 C13 C12 120.46(14) .
C14 C13 H13 119.8 .
C12 C13 H13 119.8 .
C15 C14 C13 120.21(13) .
C15 C14 H14 119.9 .
C13 C14 H14 119.9 .
C14 C15 C16 119.93(13) .
C14 C15 H15 120.0 .
C16 C15 H15 120.0 .
C11 C16 C15 119.34(13) .
C11 C16 H16 120.3 .
C15 C16 H16 120.3 .

loop_
_geom_bond_atom_site_label_1
_geom_bond_atom_site_label_2
_geom_bond_distance
_geom_bond_site_symmetry_2
N1 C3 1.3393(14) 3_655
N1 C3 1.3393(14) .
C1 C2 1.3801(15) 3_655
C1 C2 1.3801(15) .
C1 H1 0.9500 .
C2 C3 1.3866(17) .
C2 H2 0.9500 .
C3 C4 1.4752(16) .
C4 N3 1.3144(15) .
C4 N2 1.3794(15) .
N3 C5 1.3890(16) .
C5 C6 1.3988(17) .
C5 C10 1.4023(17) .
C6 C7 1.3742(19) .
C6 H6 0.9500 .
C7 C8 1.397(2) .
C7 H7 0.9500 .
C8 C9 1.3874(18) .
C8 H8 0.9500 .
C9 C10 1.3920(17) .
C9 H9 0.9500 .
C10 N2 1.3857(14) .
N2 C11 1.4364(15) .
C11 C12 1.3818(18) .
C11 C16 1.3830(18) .
C12 C13 1.3864(18) .
C12 H12 0.9500 .
C13 C14 1.382(2) .
C13 H13 0.9500 .
C14 C15 1.378(2) .
C14 H14 0.9500 .
C15 C16 1.3896(19) .
C15 H15 0.9500 .
C16 H16 0.9500 .

loop_
_geom_torsion_atom_site_label_1
_geom_torsion_atom_site_label_2
_geom_torsion_atom_site_label_3
_geom_torsion_atom_site_label_4
_geom_torsion
_geom_torsion_site_symmetry_1
C2 C1 C2 C3 2.30(8) 3_655
C3 N1 C3 C2 2.52(9) 3_655
C3 N1 C3 C4 -176.43(12) 3_655
C1 C2 C3 N1 -4.94(18) .
C1 C2 C3 C4 173.98(10) .
N1 C3 C4 N3 -140.05(11) .
C2 C3 C4 N3 40.96(18) .
N1 C3 C4 N2 41.42(15) .
C2 C3 C4 N2 -137.57(12) .
N2 C4 N3 C5 -0.11(13) .
C3 C4 N3 C5 -178.74(11) .
C4 N3 C5 C6 -177.78(13) .
C4 N3 C5 C10 0.06(13) .
N3 C5 C6 C7 177.49(12) .
C10 C5 C6 C7 -0.18(18) .
C5 C6 C7 C8 0.2(2) .
C6 C7 C8 C9 0.2(2) .
C7 C8 C9 C10 -0.54(19) .
C8 C9 C10 N2 -177.24(12) .
C8 C9 C10 C5 0.57(18) .
N3 C5 C10 N2 0.01(13) .
C6 C5 C10 N2 178.09(11) .
N3 C5 C10 C9 -178.30(11) .
C6 C5 C10 C9 -0.22(18) .
N3 C4 N2 C10 0.11(13) .
C3 C4 N2 C10 178.79(10) .
N3 C4 N2 C11 -176.61(11) .
C3 C4 N2 C11 2.07(18) .
C9 C10 N2 C4 178.02(13) .
C5 C10 N2 C4 -0.07(12) .
C9 C10 N2 C11 -5.2(2) .
C5 C10 N2 C11 176.67(11) .
C4 N2 C11 C12 -110.83(14) .
C10 N2 C11 C12 73.10(16) .
C4 N2 C11 C16 67.22(17) .
C10 N2 C11 C16 -108.85(14) .
C16 C11 C12 C13 -2.41(19) .
N2 C11 C12 C13 175.61(12) .
C11 C12 C13 C14 0.7(2) .
C12 C13 C14 C15 1.3(2) .
C13 C14 C15 C16 -1.5(2) .
C12 C11 C16 C15 2.2(2) .
N2 C11 C16 C15 -175.83(12) .
C14 C15 C16 C11 -0.2(2) .
